data_7700293
loop_
_publ_author_name
'Wu, Zhilei'
'Lan, Xingwang'
'Zhang, Yaxin'
'Li, Meng'
'Bai, Guoyi'

_publ_section_title
;
 Copper(i) iodide cluster-based lanthanide organic frameworks: synthesis
 and application as efficient catalysts for carboxylative cyclization of
 propargyl alcohols with CO<sub>2</sub> under mild conditions.
;
_journal_issue 29
_journal_name_full 'Dalton transactions (Cambridge, England : 2003)'
_journal_page_first 11063
_journal_page_last 11069
_journal_paper_doi 10.1039/c9dt01859j
_journal_volume 48
_journal_year 2019
_chemical_formula_moiety 'C48 H52 Cu2 Gd2 I2 N10 O16, 4(C3 H7 N O), 0.5(C6 N2 O2)'
_chemical_formula_sum 'C63 H80 Cu2 Gd2 I2 N15 O21'
_chemical_formula_weight 2078.80
_space_group_crystal_system triclinic
_space_group_IT_number 2
_space_group_name_Hall '-P 1'
_space_group_name_H-M_alt 'P -1'
_symmetry_space_group_name_Hall '-P 1'
_symmetry_space_group_name_H-M 'P -1'
_atom_sites_solution_hydrogens geom
_audit_creation_date 2018-11-30
_audit_creation_method
;
Olex2 1.2
(compiled 2018.05.29 svn.r3508 for OlexSys, GUI svn.r5506)
;
_audit_update_record
;
2019-06-05 deposited with the CCDC.    2019-06-18 downloaded from the CCDC.
;
_cell_angle_alpha 65.919(2)
_cell_angle_beta 86.020(2)
_cell_angle_gamma 82.341(2)
_cell_formula_units_Z 1
_cell_length_a 12.9904(5)
_cell_length_b 13.0609(5)
_cell_length_c 13.4710(6)
_cell_measurement_reflns_used 9799
_cell_measurement_temperature 150(2)
_cell_measurement_theta_max 26.32
_cell_measurement_theta_min 2.27
_cell_volume 2067.76(15)
_computing_cell_refinement 'SAINT v8.37A (Bruker, 2015)'
_computing_data_reduction 'SAINT v8.37A (Bruker, 2015)'
_computing_molecular_graphics 'Olex2 (Dolomanov et al., 2009)'
_computing_publication_material 'Olex2 (Dolomanov et al., 2009)'
_computing_structure_refinement 'XL (Sheldrick, 2008)'
_computing_structure_solution 'SHELXS-97 (Sheldrick, 1990)'
_diffrn_ambient_temperature 150(2)
_diffrn_measured_fraction_theta_full 0.999
_diffrn_measured_fraction_theta_max 0.999
_diffrn_measurement_device_type 'CCD area detector'
_diffrn_measurement_method 'phi and omega scans'
_diffrn_radiation_monochromator graphite
_diffrn_radiation_type MoK\a
_diffrn_radiation_wavelength 0.71073
_diffrn_reflns_av_R_equivalents 0.0571
_diffrn_reflns_av_unetI/netI 0.0469
_diffrn_reflns_Laue_measured_fraction_full 0.999
_diffrn_reflns_Laue_measured_fraction_max 0.999
_diffrn_reflns_limit_h_max 15
_diffrn_reflns_limit_h_min -15
_diffrn_reflns_limit_k_max 15
_diffrn_reflns_limit_k_min -15
_diffrn_reflns_limit_l_max 16
_diffrn_reflns_limit_l_min -16
_diffrn_reflns_number 30167
_diffrn_reflns_point_group_measured_fraction_full 0.999
_diffrn_reflns_point_group_measured_fraction_max 0.999
_diffrn_reflns_theta_full 25.010
_diffrn_reflns_theta_max 25.010
_diffrn_reflns_theta_min 2.198
_exptl_absorpt_coefficient_mu 2.910
_exptl_absorpt_correction_T_max 0.7454
_exptl_absorpt_correction_T_min 0.6194
_exptl_absorpt_correction_type multi-scan
_exptl_absorpt_process_details
;
SADABS-2016/2 (Bruker,2016/2) was used for absorption correction.
wR2(int) was 0.0721 before and 0.0539 after correction.
The Ratio of minimum to maximum transmission is 0.8310.
The \l/2 correction factor is Not present.
;
_exptl_crystal_colour yellow
_exptl_crystal_density_diffrn 1.669
_exptl_crystal_density_method 'not measured'
_exptl_crystal_description block
_exptl_crystal_F_000 1023
_exptl_crystal_size_max 0.32
_exptl_crystal_size_mid 0.21
_exptl_crystal_size_min 0.11
_refine_diff_density_max 1.254
_refine_diff_density_min -0.696
_refine_diff_density_rms 0.131
_refine_ls_extinction_method none
_refine_ls_goodness_of_fit_ref 1.054
_refine_ls_hydrogen_treatment constr
_refine_ls_matrix_type full
_refine_ls_number_parameters 501
_refine_ls_number_reflns 7290
_refine_ls_number_restraints 30
_refine_ls_restrained_S_all 1.056
_refine_ls_R_factor_all 0.0509
_refine_ls_R_factor_gt 0.0304
_refine_ls_shift/su_max 0.002
_refine_ls_shift/su_mean 0.000
_refine_ls_structure_factor_coef Fsqd
_refine_ls_weighting_details 'w=1/[\s^2^(Fo^2^)+(0.0273P)^2^+1.5986P] where P=(Fo^2^+2Fc^2^)/3'
_refine_ls_weighting_scheme calc
_refine_ls_wR_factor_gt 0.0610
_refine_ls_wR_factor_ref 0.0679
_reflns_Friedel_coverage 0.000
_reflns_number_gt 5735
_reflns_number_total 7290
_reflns_threshold_expression 'I > 2\s(I)'
_cod_data_source_file c9dt01859j2.cif
_cod_data_source_block 2
_cod_depositor_comments 'Adding full bibliography for 7700292--7700293.cif.'
_cod_database_code 7700293
_shelx_shelxl_version_number 2016/6
_shelx_space_group_comment
;
The symmetry employed for this shelxl refinement is uniquely defined
by the following loop, which should always be used as a source of
symmetry information in preference to the above space-group names.
They are only intended as comments.
;
_shelx_estimated_absorpt_t_max 0.740
_shelx_estimated_absorpt_t_min 0.456
_olex2_refinement_description
;
1. Fixed Uiso
 At 1.2 times of:
  All C(H) groups
 At 1.5 times of:
  All C(H,H,H) groups
2. Uiso/Uaniso restraints and constraints
Uanis(C33) \\sim Ueq, Uanis(C32) \\sim Ueq, Uanis(C31) \\sim Ueq, Uanis(O11)
\\sim Ueq, Uanis(N8) \\sim Ueq: with sigma of 0.01 and sigma for terminal atoms
of 0.02
3. Others
 Fixed Sof: O11(0.5) C32(0.5) C31(0.5) C33(0.5)
4.a Aromatic/amide H refined with riding coordinates:
 C19(H19), C5(H5), C3(H3), C6(H6), C7(H7), C4(H4), C22(H22), C15(H15),
 C11(H11), C8(H8), C18(H18), C10(H10), C16(H16), C17(H17), C28(H28), C25(H25)
4.b Idealised Me refined as rotating group:
 C24(H24A,H24B,H24C), C20(H20A,H20B,H20C), C21(H21A,H21B,H21C), C23(H23A,H23B,
 H23C), C30(H30A,H30B,H30C), C29(H29A,H29B,H29C), C27(H27A,H27B,H27C), C26(H26A,
 H26B,H26C)
;
_olex2_submission_special_instructions 'No special instructions were received'

loop_
_space_group_symop_operation_xyz
'x, y, z'
'-x, -y, -z'

loop_
_atom_site_label
_atom_site_type_symbol
_atom_site_fract_x
_atom_site_fract_y
_atom_site_fract_z
_atom_site_U_iso_or_equiv
_atom_site_adp_type
_atom_site_occupancy
_atom_site_site_symmetry_order
_atom_site_calc_flag
_atom_site_refinement_flags_posn
_atom_site_refinement_flags_adp
_atom_site_refinement_flags_occupancy
Gd1 Gd 0.50576(2) 0.58637(2) 0.60678(2) 0.01583(7) Uani 1 1 d . . .
I1 I 1.02906(2) -0.12298(2) 0.91720(2) 0.02382(9) Uani 1 1 d . . .
Cu1 Cu 1.01703(4) 0.08261(4) 0.90804(4) 0.02012(13) Uani 1 1 d . . .
O4 O 0.6119(2) 0.4449(2) 0.5776(2) 0.0213(7) Uani 1 1 d . . .
O1 O 1.4310(2) 0.3256(2) 0.5745(2) 0.0226(7) Uani 1 1 d . . .
O6 O 0.5274(3) 0.7767(3) 0.5888(3) 0.0340(8) Uani 1 1 d . . .
O2 O 1.3994(2) 0.4369(2) 0.6664(2) 0.0221(7) Uani 1 1 d . . .
O3 O 0.6472(2) 0.3243(2) 0.4982(2) 0.0208(7) Uani 1 1 d . . .
O8 O 0.5592(2) 0.4782(3) 0.7918(2) 0.0260(8) Uani 1 1 d . . .
O7 O 0.3782(2) 0.6325(3) 0.7252(2) 0.0246(7) Uani 1 1 d . . .
O5 O 0.6706(3) 0.6527(3) 0.6242(3) 0.0363(9) Uani 1 1 d . . .
N1 N 1.1488(3) 0.1547(3) 0.8382(3) 0.0201(8) Uani 1 1 d . . .
N2 N 0.9039(3) 0.1754(3) 0.7968(3) 0.0231(9) Uani 1 1 d . . .
N4 N 0.2266(3) 0.7456(3) 0.7114(3) 0.0290(10) Uani 1 1 d . . .
C12 C 0.6632(3) 0.3611(4) 0.5680(3) 0.0186(10) Uani 1 1 d . . .
C2 C 1.3044(3) 0.2819(4) 0.7155(3) 0.0179(10) Uani 1 1 d . . .
N5 N 0.5385(3) 0.3826(3) 0.9733(3) 0.0291(10) Uani 1 1 d . . .
N7 N 0.8677(4) 0.5479(4) 0.9168(4) 0.0415(12) Uani 1 1 d . . .
N3 N 0.8107(4) 1.0203(4) 0.5434(4) 0.0454(13) Uani 1 1 d . . .
C13 C 0.6254(4) 0.7518(4) 0.6000(4) 0.0307(12) Uani 1 1 d . . .
N6 N 0.6410(4) 0.0478(4) 0.8970(4) 0.0507(14) Uani 1 1 d . . .
C24 C 0.6452(4) 0.3865(5) 0.9968(4) 0.0422(14) Uani 1 1 d . . .
H24A H 0.684350 0.314089 1.012251 0.063 Uiso 1 1 calc GR . .
H24B H 0.646059 0.405136 1.058639 0.063 Uiso 1 1 calc GR . .
H24C H 0.675594 0.442725 0.934971 0.063 Uiso 1 1 calc GR . .
C19 C 0.2830(4) 0.6549(4) 0.7092(4) 0.0268(11) Uani 1 1 d . . .
H19 H 0.249425 0.604079 0.694668 0.032 Uiso 1 1 calc R . .
O10 O 0.8311(4) 0.5179(4) 1.0913(4) 0.0807(16) Uani 1 1 d . . .
C5 C 1.2062(3) 0.1259(4) 0.7654(4) 0.0240(11) Uani 1 1 d . . .
H5 H 1.192962 0.062062 0.756265 0.029 Uiso 1 1 calc R . .
C3 C 1.2463(3) 0.3113(4) 0.7920(4) 0.0257(11) Uani 1 1 d . . .
H3 H 1.258631 0.374094 0.803500 0.031 Uiso 1 1 calc R . .
C14 C 0.6907(4) 0.8453(4) 0.5818(4) 0.0307(12) Uani 1 1 d . . .
C6 C 1.2843(3) 0.1863(4) 0.7030(4) 0.0231(10) Uani 1 1 d . . .
H6 H 1.322787 0.163097 0.653442 0.028 Uiso 1 1 calc R . .
C7 C 0.8338(4) 0.2519(4) 0.8128(4) 0.0312(12) Uani 1 1 d . . .
H7 H 0.837047 0.262721 0.876574 0.037 Uiso 1 1 calc R . .
C4 C 1.1697(4) 0.2462(4) 0.8509(4) 0.0248(11) Uani 1 1 d . . .
H4 H 1.130811 0.266855 0.901831 0.030 Uiso 1 1 calc R . .
C22 C 0.5053(4) 0.4272(4) 0.8726(4) 0.0286(12) Uani 1 1 d . . .
H22 H 0.437341 0.419996 0.861290 0.034 Uiso 1 1 calc R . .
C20 C 0.2746(4) 0.8311(4) 0.7295(4) 0.0387(13) Uani 1 1 d . . .
H20A H 0.259167 0.824920 0.802349 0.058 Uiso 1 1 calc GR . .
H20B H 0.247803 0.904736 0.678745 0.058 Uiso 1 1 calc GR . .
H20C H 0.348506 0.819880 0.719465 0.058 Uiso 1 1 calc GR . .
C1 C 1.3857(3) 0.3547(4) 0.6464(3) 0.0207(10) Uani 1 1 d . . .
C21 C 0.1149(4) 0.7651(5) 0.6925(5) 0.0436(15) Uani 1 1 d . . .
H21A H 0.099269 0.833640 0.629271 0.065 Uiso 1 1 calc GR . .
H21B H 0.078427 0.771556 0.754559 0.065 Uiso 1 1 calc GR . .
H21C H 0.093654 0.703014 0.681398 0.065 Uiso 1 1 calc GR . .
C15 C 0.7974(4) 0.8284(5) 0.5741(4) 0.0399(14) Uani 1 1 d . . .
H15 H 0.831203 0.757944 0.582658 0.048 Uiso 1 1 calc R . .
C11 C 0.8989(4) 0.1620(4) 0.7034(4) 0.0276(11) Uani 1 1 d . . .
H11 H 0.948084 0.110367 0.689996 0.033 Uiso 1 1 calc R . .
C8 C 0.7567(4) 0.3161(4) 0.7399(4) 0.0285(12) Uani 1 1 d . . .
H8 H 0.709919 0.369345 0.753711 0.034 Uiso 1 1 calc R . .
C9 C 0.7511(3) 0.2988(4) 0.6460(4) 0.0189(10) Uani 1 1 d . . .
C18 C 0.6445(4) 0.9521(4) 0.5693(4) 0.0347(13) Uani 1 1 d . . .
H18 H 0.572600 0.967070 0.572903 0.042 Uiso 1 1 calc R . .
C10 C 0.8242(3) 0.2214(4) 0.6272(4) 0.0242(11) Uani 1 1 d . . .
H10 H 0.822818 0.209703 0.563664 0.029 Uiso 1 1 calc R . .
C16 C 0.8533(4) 0.9180(5) 0.5533(5) 0.0461(15) Uani 1 1 d . . .
H16 H 0.925050 0.906264 0.545894 0.055 Uiso 1 1 calc R . .
C23 C 0.4741(5) 0.3178(5) 1.0651(4) 0.0488(16) Uani 1 1 d . . .
H23A H 0.502706 0.239865 1.094232 0.073 Uiso 1 1 calc GR . .
H23B H 0.404772 0.324380 1.040995 0.073 Uiso 1 1 calc GR . .
H23C H 0.472589 0.346592 1.120429 0.073 Uiso 1 1 calc GR . .
C17 C 0.7072(5) 1.0355(5) 0.5516(5) 0.0426(14) Uani 1 1 d . . .
H17 H 0.675693 1.106179 0.545071 0.051 Uiso 1 1 calc R . .
C28 C 0.8637(5) 0.4869(5) 1.0222(5) 0.0466(15) Uani 1 1 d . . .
H28 H 0.889114 0.410926 1.045255 0.056 Uiso 1 1 calc R . .
C30 C 0.9078(6) 0.5012(7) 0.8402(6) 0.087(3) Uani 1 1 d . . .
H30A H 0.965897 0.538927 0.801077 0.130 Uiso 1 1 calc GR . .
H30B H 0.854551 0.511316 0.789981 0.130 Uiso 1 1 calc GR . .
H30C H 0.929859 0.422096 0.878340 0.130 Uiso 1 1 calc GR . .
C29 C 0.8276(5) 0.6663(6) 0.8733(6) 0.074(2) Uani 1 1 d . . .
H29A H 0.771105 0.679244 0.825741 0.111 Uiso 1 1 calc GR . .
H29B H 0.881712 0.710764 0.833411 0.111 Uiso 1 1 calc GR . .
H29C H 0.803338 0.687580 0.931974 0.111 Uiso 1 1 calc GR . .
O9 O 0.6284(5) 0.1319(5) 1.0152(5) 0.104(2) Uani 1 1 d . . .
C25 C 0.6756(5) 0.0693(5) 0.9764(6) 0.0575(18) Uani 1 1 d . . .
H25 H 0.740558 0.034044 1.004303 0.069 Uiso 1 1 calc R . .
C27 C 0.7015(5) -0.0296(6) 0.8595(6) 0.072(2) Uani 1 1 d . . .
H27A H 0.766732 -0.054504 0.896052 0.108 Uiso 1 1 calc GR . .
H27B H 0.713619 0.007188 0.782501 0.108 Uiso 1 1 calc GR . .
H27C H 0.664578 -0.093524 0.874620 0.108 Uiso 1 1 calc GR . .
C26 C 0.5419(5) 0.0991(7) 0.8475(7) 0.104(3) Uani 1 1 d . . .
H26A H 0.495356 0.042411 0.866448 0.156 Uiso 1 1 calc GR . .
H26B H 0.550800 0.133294 0.769886 0.156 Uiso 1 1 calc GR . .
H26C H 0.513363 0.155737 0.873131 0.156 Uiso 1 1 calc GR . .
N8 N 1.000000 0.500000 0.500000 0.081(3) Uani 1 2 d S TU P
O11 O 1.0040(10) 0.6235(11) 0.5826(10) 0.107(4) Uani 0.5 1 d . U .
C32 C 0.9348(15) 0.4669(17) 0.4252(15) 0.094(5) Uani 0.5 1 d . U .
C31 C 0.9285(19) 0.5837(18) 0.5204(19) 0.116(7) Uani 0.5 1 d . U .
C33 C 1.091(2) 0.451(2) 0.537(2) 0.133(8) Uani 0.5 1 d . U .

loop_
_atom_site_aniso_label
_atom_site_aniso_U_11
_atom_site_aniso_U_22
_atom_site_aniso_U_33
_atom_site_aniso_U_23
_atom_site_aniso_U_13
_atom_site_aniso_U_12
Gd1 0.01652(12) 0.01628(12) 0.01528(12) -0.00727(9) -0.00029(9) -0.00091(9)
I1 0.02850(18) 0.02252(17) 0.02134(17) -0.01043(14) 0.00339(13) -0.00264(13)
Cu1 0.0174(3) 0.0215(3) 0.0187(3) -0.0053(2) 0.0000(2) -0.0022(2)
O4 0.0218(17) 0.0180(16) 0.0208(17) -0.0062(14) -0.0025(13) 0.0047(14)
O1 0.0269(18) 0.0216(17) 0.0196(17) -0.0083(14) 0.0067(14) -0.0079(14)
O6 0.036(2) 0.0285(19) 0.049(2) -0.0264(17) 0.0037(17) -0.0105(16)
O2 0.0291(18) 0.0205(17) 0.0186(16) -0.0082(14) 0.0050(14) -0.0105(14)
O3 0.0214(17) 0.0230(17) 0.0183(16) -0.0096(14) -0.0037(13) 0.0020(13)
O8 0.0292(18) 0.0308(19) 0.0147(16) -0.0068(15) -0.0025(14) 0.0012(15)
O7 0.0212(18) 0.0330(19) 0.0213(17) -0.0150(15) -0.0021(14) 0.0058(15)
O5 0.038(2) 0.028(2) 0.044(2) -0.0108(17) -0.0121(17) -0.0110(17)
N1 0.022(2) 0.0166(19) 0.024(2) -0.0101(17) 0.0057(16) -0.0042(16)
N2 0.024(2) 0.023(2) 0.021(2) -0.0089(18) -0.0024(17) 0.0032(17)
N4 0.024(2) 0.036(2) 0.032(2) -0.020(2) 0.0001(18) 0.0041(19)
C12 0.015(2) 0.021(2) 0.015(2) -0.004(2) 0.0032(18) -0.002(2)
C2 0.018(2) 0.017(2) 0.016(2) -0.0045(19) -0.0004(18) -0.0025(19)
N5 0.032(2) 0.035(2) 0.019(2) -0.0082(19) -0.0013(18) -0.0042(19)
N7 0.046(3) 0.050(3) 0.039(3) -0.025(2) 0.009(2) -0.019(2)
N3 0.050(3) 0.035(3) 0.054(3) -0.017(2) -0.007(2) -0.017(2)
C13 0.043(3) 0.031(3) 0.027(3) -0.016(2) -0.002(2) -0.014(3)
N6 0.039(3) 0.039(3) 0.062(4) -0.008(3) -0.010(3) 0.000(2)
C24 0.040(3) 0.051(4) 0.027(3) -0.007(3) -0.009(2) -0.001(3)
C19 0.031(3) 0.033(3) 0.018(2) -0.013(2) 0.001(2) -0.001(2)
O10 0.135(5) 0.072(3) 0.058(3) -0.046(3) 0.042(3) -0.041(3)
C5 0.029(3) 0.023(3) 0.026(3) -0.014(2) 0.007(2) -0.009(2)
C3 0.028(3) 0.024(3) 0.027(3) -0.012(2) 0.002(2) -0.008(2)
C14 0.039(3) 0.032(3) 0.024(3) -0.011(2) -0.005(2) -0.013(2)
C6 0.026(3) 0.023(3) 0.022(2) -0.012(2) 0.005(2) -0.004(2)
C7 0.034(3) 0.038(3) 0.027(3) -0.021(2) -0.011(2) 0.011(2)
C4 0.028(3) 0.029(3) 0.019(2) -0.012(2) 0.007(2) -0.004(2)
C22 0.029(3) 0.034(3) 0.028(3) -0.019(2) -0.004(2) 0.001(2)
C20 0.045(3) 0.035(3) 0.040(3) -0.021(3) -0.008(3) 0.009(3)
C1 0.021(2) 0.021(3) 0.017(2) -0.004(2) -0.0027(19) -0.002(2)
C21 0.020(3) 0.063(4) 0.047(3) -0.026(3) -0.003(2) 0.011(3)
C15 0.041(3) 0.033(3) 0.046(3) -0.013(3) -0.013(3) -0.009(3)
C11 0.026(3) 0.032(3) 0.027(3) -0.018(2) -0.004(2) 0.009(2)
C8 0.027(3) 0.032(3) 0.028(3) -0.017(2) -0.006(2) 0.012(2)
C9 0.016(2) 0.017(2) 0.023(2) -0.008(2) -0.0026(19) -0.0014(18)
C18 0.043(3) 0.033(3) 0.033(3) -0.017(3) -0.004(2) -0.008(3)
C10 0.027(3) 0.029(3) 0.020(2) -0.015(2) -0.003(2) 0.005(2)
C16 0.037(3) 0.041(4) 0.062(4) -0.020(3) -0.014(3) -0.006(3)
C23 0.061(4) 0.048(4) 0.031(3) -0.008(3) 0.007(3) -0.012(3)
C17 0.050(4) 0.030(3) 0.053(4) -0.021(3) -0.002(3) -0.009(3)
C28 0.058(4) 0.039(3) 0.049(4) -0.023(3) 0.006(3) -0.016(3)
C30 0.106(6) 0.124(7) 0.069(5) -0.073(5) 0.032(5) -0.051(6)
C29 0.069(5) 0.062(5) 0.079(5) -0.011(4) -0.004(4) -0.021(4)
O9 0.110(5) 0.078(4) 0.149(6) -0.074(4) 0.027(4) -0.010(4)
C25 0.053(4) 0.040(4) 0.068(5) -0.011(4) -0.010(4) 0.000(3)
C27 0.065(5) 0.080(5) 0.072(5) -0.028(4) 0.008(4) -0.024(4)
C26 0.049(5) 0.099(7) 0.125(8) 0.000(6) -0.035(5) -0.005(4)
N8 0.108(6) 0.071(5) 0.057(5) -0.027(4) 0.000(5) 0.016(5)
O11 0.116(8) 0.110(7) 0.106(7) -0.054(6) 0.016(6) -0.021(6)
C32 0.108(10) 0.090(9) 0.091(9) -0.043(7) -0.003(7) -0.009(8)
C31 0.130(11) 0.110(10) 0.117(10) -0.062(8) -0.001(8) 0.015(8)
C33 0.127(11) 0.127(11) 0.140(12) -0.053(9) -0.021(9) 0.004(9)

loop_
_atom_type_symbol
_atom_type_description
_atom_type_scat_dispersion_real
_atom_type_scat_dispersion_imag
_atom_type_scat_source
C C 0.0033 0.0016 'International Tables Vol C Tables 4.2.6.8 and 6.1.1.4'
H H 0.0000 0.0000 'International Tables Vol C Tables 4.2.6.8 and 6.1.1.4'
Cu Cu 0.3201 1.2651 'International Tables Vol C Tables 4.2.6.8 and 6.1.1.4'
Gd Gd -0.1653 3.9035 'International Tables Vol C Tables 4.2.6.8 and 6.1.1.4'
I I -0.4742 1.8119 'International Tables Vol C Tables 4.2.6.8 and 6.1.1.4'
N N 0.0061 0.0033 'International Tables Vol C Tables 4.2.6.8 and 6.1.1.4'
O O 0.0106 0.0060 'International Tables Vol C Tables 4.2.6.8 and 6.1.1.4'

loop_
_geom_angle_atom_site_label_1
_geom_angle_atom_site_label_2
_geom_angle_atom_site_label_3
_geom_angle
_geom_angle_site_symmetry_1
_geom_angle_site_symmetry_3
O4 Gd1 O1 75.42(10) . 2_766
O4 Gd1 O6 134.72(11) . .
O4 Gd1 O2 77.44(10) . 1_455
O4 Gd1 O3 120.96(10) . 2_666
O4 Gd1 O8 82.50(10) . .
O4 Gd1 O7 146.11(10) . .
O4 Gd1 O5 84.59(11) . .
O4 Gd1 C13 109.32(14) . .
O1 Gd1 O6 76.66(11) 2_766 .
O1 Gd1 O2 124.08(10) 2_766 1_455
O1 Gd1 O3 75.58(10) 2_766 2_666
O1 Gd1 O8 143.34(10) 2_766 .
O1 Gd1 O7 137.68(10) 2_766 .
O1 Gd1 O5 75.20(11) 2_766 .
O1 Gd1 C13 72.50(12) 2_766 .
O6 Gd1 O5 54.02(11) . .
O6 Gd1 C13 27.14(13) . .
O2 Gd1 O6 147.64(11) 1_455 .
O2 Gd1 O3 78.18(10) 1_455 2_666
O2 Gd1 O8 77.58(10) 1_455 .
O2 Gd1 O7 75.89(11) 1_455 .
O2 Gd1 O5 147.94(11) 1_455 .
O2 Gd1 C13 163.41(12) 1_455 .
O3 Gd1 O6 84.83(11) 2_666 .
O3 Gd1 O8 141.01(10) 2_666 .
O3 Gd1 O7 73.09(10) 2_666 .
O3 Gd1 O5 133.82(10) 2_666 .
O3 Gd1 C13 109.15(13) 2_666 .
O8 Gd1 O6 100.14(11) . .
O8 Gd1 O7 71.67(10) . .
O8 Gd1 O5 73.88(11) . .
O8 Gd1 C13 88.13(13) . .
O7 Gd1 O6 72.88(11) . .
O7 Gd1 O5 107.97(12) . .
O7 Gd1 C13 91.75(13) . .
O5 Gd1 C13 26.98(13) . .
Cu1 I1 Cu1 59.23(2) . 2_757
I1 Cu1 I1 120.77(2) . 2_757
Cu1 Cu1 I1 60.23(2) 2_757 2_757
Cu1 Cu1 I1 60.54(2) 2_757 .
N1 Cu1 I1 108.18(11) . 2_757
N1 Cu1 I1 110.60(11) . .
N1 Cu1 Cu1 132.20(11) . 2_757
N1 Cu1 N2 103.69(14) . .
N2 Cu1 I1 105.56(11) . .
N2 Cu1 I1 106.61(11) . 2_757
N2 Cu1 Cu1 124.11(11) . 2_757
C12 O4 Gd1 174.0(3) . .
C1 O1 Gd1 138.1(3) . 2_766
C13 O6 Gd1 91.6(3) . .
C1 O2 Gd1 139.4(3) . 1_655
C12 O3 Gd1 114.7(3) . 2_666
C22 O8 Gd1 128.6(3) . .
C19 O7 Gd1 125.5(3) . .
C13 O5 Gd1 90.7(3) . .
C5 N1 Cu1 122.2(3) . .
C5 N1 C4 117.4(4) . .
C4 N1 Cu1 119.4(3) . .
C7 N2 Cu1 122.0(3) . .
C7 N2 C11 117.3(4) . .
C11 N2 Cu1 120.7(3) . .
C19 N4 C20 120.8(4) . .
C19 N4 C21 121.1(4) . .
C20 N4 C21 118.1(4) . .
O4 C12 O3 124.9(4) . .
O4 C12 C9 118.0(4) . .
O3 C12 C9 117.2(4) . .
C3 C2 C6 118.2(4) . .
C3 C2 C1 120.2(4) . .
C6 C2 C1 121.6(4) . .
C24 N5 C23 116.7(4) . .
C22 N5 C24 120.9(4) . .
C22 N5 C23 122.1(4) . .
C28 N7 C30 122.6(6) . .
C28 N7 C29 120.1(6) . .
C30 N7 C29 117.2(6) . .
C16 N3 C17 116.6(5) . .
O6 C13 Gd1 61.2(2) . .
O6 C13 C14 118.3(5) . .
O5 C13 Gd1 62.3(2) . .
O5 C13 O6 123.2(4) . .
O5 C13 C14 118.5(5) . .
C14 C13 Gd1 173.2(3) . .
C25 N6 C27 120.3(6) . .
C25 N6 C26 121.9(7) . .
C27 N6 C26 117.8(7) . .
O7 C19 N4 124.6(5) . .
N1 C5 C6 123.3(4) . .
C4 C3 C2 119.1(4) . .
C15 C14 C13 121.1(5) . .
C15 C14 C18 118.2(5) . .
C18 C14 C13 120.7(5) . .
C5 C6 C2 118.9(4) . .
N2 C7 C8 123.7(4) . .
N1 C4 C3 123.1(4) . .
O8 C22 N5 124.2(5) . .
O1 C1 C2 116.2(4) . .
O2 C1 O1 127.5(4) . .
O2 C1 C2 116.3(4) . .
C14 C15 C16 118.7(5) . .
N2 C11 C10 122.8(4) . .
C9 C8 C7 118.1(4) . .
C8 C9 C12 119.8(4) . .
C10 C9 C12 121.2(4) . .
C10 C9 C8 119.0(4) . .
C17 C18 C14 118.8(5) . .
C11 C10 C9 119.1(4) . .
N3 C16 C15 124.1(5) . .
N3 C17 C18 123.6(5) . .
O10 C28 N7 127.4(6) . .
O9 C25 N6 124.8(7) . .
C32 N8 C32 180.0(13) 2_766 .
C31 N8 C32 102.2(12) . .
C31 N8 C32 77.8(12) . 2_766
C31 N8 C32 102.2(12) 2_766 2_766
C31 N8 C32 77.8(12) 2_766 .
C31 N8 C31 180.0 . 2_766
C33 N8 C32 55.0(13) . 2_766
C33 N8 C32 55.0(13) 2_766 .
C33 N8 C32 125.0(13) 2_766 2_766
C33 N8 C32 125.0(13) . .
C33 N8 C31 132.5(13) . .
C33 N8 C31 47.5(13) 2_766 .
C33 N8 C31 47.5(13) . 2_766
C33 N8 C31 132.5(13) 2_766 2_766
C33 N8 C33 180.0 2_766 .
C32 O11 C31 79.2(13) 2_766 .
N8 C32 C31 47.8(9) . 2_766
O11 C32 N8 103.0(13) 2_766 .
O11 C32 C31 55.7(11) 2_766 2_766
C33 C32 N8 51.8(13) 2_766 .
C33 C32 O11 155(2) 2_766 2_766
C33 C32 C31 99.5(17) 2_766 2_766
N8 C31 O11 99.1(15) . .
N8 C31 C32 54.4(10) . 2_766
O11 C31 C32 45.1(10) . 2_766
C33 C31 N8 59.5(18) 2_766 .
C33 C31 O11 155(3) 2_766 .
C33 C31 C32 114(2) 2_766 2_766
N8 C33 C32 73.1(17) . 2_766
C31 C33 N8 73(2) 2_766 .
C31 C33 C32 145(3) 2_766 2_766

loop_
_geom_bond_atom_site_label_1
_geom_bond_atom_site_label_2
_geom_bond_distance
_geom_bond_site_symmetry_2
Gd1 O4 2.304(3) .
Gd1 O1 2.376(3) 2_766
Gd1 O6 2.450(3) .
Gd1 O2 2.377(3) 1_455
Gd1 O3 2.394(3) 2_666
Gd1 O8 2.407(3) .
Gd1 O7 2.409(3) .
Gd1 O5 2.475(3) .
Gd1 C13 2.794(5) .
I1 Cu1 2.6290(6) 2_757
I1 Cu1 2.6211(6) .
Cu1 Cu1 2.5943(10) 2_757
Cu1 N1 2.045(3) .
Cu1 N2 2.055(4) .
O4 C12 1.251(5) .
O1 C1 1.260(5) .
O6 C13 1.275(6) .
O2 C1 1.245(5) .
O3 C12 1.258(5) .
O8 C22 1.244(5) .
O7 C19 1.245(5) .
O5 C13 1.268(6) .
N1 C5 1.335(6) .
N1 C4 1.338(6) .
N2 C7 1.334(6) .
N2 C11 1.346(6) .
N4 C19 1.317(6) .
N4 C20 1.458(6) .
N4 C21 1.461(6) .
C12 C9 1.514(6) .
C2 C3 1.384(6) .
C2 C6 1.386(6) .
C2 C1 1.515(6) .
N5 C24 1.455(6) .
N5 C22 1.316(6) .
N5 C23 1.462(6) .
N7 C28 1.316(7) .
N7 C30 1.436(8) .
N7 C29 1.448(8) .
N3 C16 1.332(7) .
N3 C17 1.336(7) .
C13 C14 1.508(6) .
N6 C25 1.330(8) .
N6 C27 1.430(8) .
N6 C26 1.441(8) .
O10 C28 1.191(7) .
C5 C6 1.384(6) .
C3 C4 1.382(6) .
C14 C15 1.378(7) .
C14 C18 1.391(7) .
C7 C8 1.383(6) .
C15 C16 1.380(7) .
C11 C10 1.374(6) .
C8 C9 1.381(6) .
C9 C10 1.381(6) .
C18 C17 1.380(7) .
O9 C25 1.220(8) .
N8 C32 1.579(19) 2_766
N8 C32 1.579(19) .
N8 C31 1.44(2) 2_766
N8 C31 1.44(2) .
N8 C33 1.30(2) .
N8 C33 1.30(2) 2_766
O11 C32 1.37(2) 2_766
O11 C31 1.60(3) .
C32 C31 1.90(3) 2_766
C32 C33 1.35(3) 2_766
C31 C33 1.11(3) 2_766
